data_4504633
loop_
_publ_author_name
'Nichol, Gary S.'
'Clegg, William'

_publ_section_title
;
 The Importance of Weak C&#x2212;H&#x00B7;&#x00B7;&#x00B7;O Bonds and
 \p&#x00B7;&#x00B7;&#x00B7;\p Stacking Interactions in the Formation of
 Organic 1,8-Bis(dimethylamino)naphthalene Complexes withZ&#x2018; &gt; 1
;
_journal_issue 2
_journal_name_full 'Crystal Growth &amp; Design'
_journal_page_first 451
_journal_paper_doi 10.1021/cg0503806
_journal_volume 6
_journal_year 2006
_chemical_formula_moiety 'C14 H19 N2 +, C3 H2 N3 O3 -, C3 H3 N3 O3, 2 H2 O'
_chemical_formula_sum 'C20 H28 N8 O8'
_chemical_formula_weight 508.50
_chemical_name_systematic
;
1-dimethylammonium,8-dimethylaminonaphthalene cyanurate cyanuric 
acid dihydrate
;
_space_group_IT_number 2
_symmetry_cell_setting triclinic
_symmetry_space_group_name_Hall '-P 1'
_symmetry_space_group_name_H-M 'P -1'
_atom_sites_solution_hydrogens difmap
_atom_sites_solution_primary direct
_atom_sites_solution_secondary difmap
_audit_creation_method SHELXL-97
_cell_angle_alpha 105.711(4)
_cell_angle_beta 105.035(4)
_cell_angle_gamma 104.019(3)
_cell_formula_units_Z 4
_cell_length_a 11.793(2)
_cell_length_b 14.279(2)
_cell_length_c 15.905(4)
_cell_measurement_reflns_used 1653
_cell_measurement_temperature 120(2)
_cell_measurement_theta_max 24.4
_cell_measurement_theta_min 2.34
_cell_volume 2345.1(8)
_computing_cell_refinement 'Bruker SAINT'
_computing_data_collection 'Bruker APEX2'
_computing_data_reduction 'Bruker SAINT'
_computing_molecular_graphics 'Bruker SHELXTL'
_computing_publication_material 'Bruker SHELXTL and local programs'
_computing_structure_refinement 'Bruker SHELXTL'
_computing_structure_solution SIR2002
_diffrn_ambient_temperature 120(2)
_diffrn_measured_fraction_theta_full 0.995
_diffrn_measured_fraction_theta_max 0.995
_diffrn_measurement_device_type 'Bruker APEX2 CCD diffractometer'
_diffrn_measurement_method 'thin-slice \w scans'
_diffrn_radiation_monochromator 'silicon 111'
_diffrn_radiation_source 'Daresbury SRS station 9.8'
_diffrn_radiation_type synchrotron
_diffrn_radiation_wavelength 0.67510
_diffrn_reflns_av_R_equivalents 0.0738
_diffrn_reflns_av_sigmaI/netI 0.1195
_diffrn_reflns_limit_h_max 14
_diffrn_reflns_limit_h_min -14
_diffrn_reflns_limit_k_max 17
_diffrn_reflns_limit_k_min -17
_diffrn_reflns_limit_l_max 19
_diffrn_reflns_limit_l_min -19
_diffrn_reflns_number 18324
_diffrn_reflns_theta_full 24.00
_diffrn_reflns_theta_max 24.00
_diffrn_reflns_theta_min 1.92
_diffrn_standards_decay_% 10
_diffrn_standards_number 0
_exptl_absorpt_coefficient_mu 0.113
_exptl_absorpt_correction_T_max 0.9989
_exptl_absorpt_correction_T_min 0.9910
_exptl_absorpt_correction_type multi-scan
_exptl_absorpt_process_details 'SADABS; Sheldrick, 2003'
_exptl_crystal_colour colourless
_exptl_crystal_density_diffrn 1.440
_exptl_crystal_density_method 'not measured'
_exptl_crystal_description needle
_exptl_crystal_F_000 1072
_exptl_crystal_size_max 0.08
_exptl_crystal_size_mid 0.01
_exptl_crystal_size_min 0.01
_refine_diff_density_max 0.260
_refine_diff_density_min -0.330
_refine_diff_density_rms 0.063
_refine_ls_extinction_coef 0.01329(12)
_refine_ls_extinction_method SHELXL
_refine_ls_goodness_of_fit_ref 0.940
_refine_ls_hydrogen_treatment mixed
_refine_ls_matrix_type full
_refine_ls_number_parameters 719
_refine_ls_number_reflns 8540
_refine_ls_number_restraints 22
_refine_ls_restrained_S_all 0.940
_refine_ls_R_factor_all 0.1381
_refine_ls_R_factor_gt 0.0578
_refine_ls_shift/su_max 0.000
_refine_ls_shift/su_mean 0.000
_refine_ls_structure_factor_coef Fsqd
_refine_ls_weighting_details 'calc w=1/[\s^2^(Fo^2^)+(0.0691P)^2^+0.0000P] where P=(Fo^2^+2Fc^2^)/3'
_refine_ls_weighting_scheme calc
_refine_ls_wR_factor_gt 0.1228
_refine_ls_wR_factor_ref 0.1564
_reflns_number_gt 4261
_reflns_number_total 8540
_reflns_threshold_expression I>2\s(I)
_cod_data_source_file cg0503806si20050804_115445.cif
_cod_data_source_block 2
_cod_database_code 4504633

loop_
_symmetry_equiv_pos_as_xyz
'x, y, z'
'-x, -y, -z'

loop_
_atom_site_label
_atom_site_type_symbol
_atom_site_fract_x
_atom_site_fract_y
_atom_site_fract_z
_atom_site_U_iso_or_equiv
_atom_site_adp_type
_atom_site_occupancy
_atom_site_symmetry_multiplicity
_atom_site_calc_flag
_atom_site_refinement_flags
N1 N 1.1607(3) 0.2659(2) 0.1058(2) 0.0244(7) Uani 1 1 d .
H1N H 1.068(4) 0.279(3) 0.110(3) 0.053(13) Uiso 1 1 d .
N2 N 0.9448(3) 0.2581(2) 0.1176(2) 0.0234(7) Uani 1 1 d .
C1 C 1.1425(3) 0.1656(3) 0.1185(3) 0.0272(9) Uani 1 1 d .
C2 C 1.2295(4) 0.1185(3) 0.1153(3) 0.0420(12) Uani 1 1 d .
H2 H 1.2988 0.1474 0.0993 0.050 Uiso 1 1 calc R
C3 C 1.2176(4) 0.0276(3) 0.1354(4) 0.0493(13) Uani 1 1 d .
H3 H 1.2794 -0.0043 0.1335 0.059 Uiso 1 1 calc R
C4 C 1.1184(4) -0.0154(3) 0.1575(3) 0.0360(11) Uani 1 1 d .
H4 H 1.1124 -0.0761 0.1722 0.043 Uiso 1 1 calc R
C5 C 1.0241(3) 0.0297(3) 0.1587(3) 0.0250(9) Uani 1 1 d .
C6 C 1.0342(3) 0.1217(3) 0.1375(3) 0.0222(9) Uani 1 1 d .
C7 C 0.9365(3) 0.1640(3) 0.1390(3) 0.0249(9) Uani 1 1 d .
C8 C 0.8377(4) 0.1173(3) 0.1599(3) 0.0408(12) Uani 1 1 d .
H8 H 0.7737 0.1466 0.1609 0.049 Uiso 1 1 calc R
C9 C 0.8291(4) 0.0269(3) 0.1799(3) 0.0401(11) Uani 1 1 d .
H9 H 0.7586 -0.0049 0.1933 0.048 Uiso 1 1 calc R
C10 C 0.9203(4) -0.0163(3) 0.1805(3) 0.0325(10) Uani 1 1 d .
H10 H 0.9143 -0.0770 0.1955 0.039 Uiso 1 1 calc R
C11 C 1.2628(4) 0.3481(3) 0.1873(3) 0.0319(10) Uani 1 1 d .
H11A H 1.2435 0.3501 0.2439 0.048 Uiso 1 1 calc R
H11B H 1.2715 0.4149 0.1794 0.048 Uiso 1 1 calc R
H11C H 1.3409 0.3336 0.1925 0.048 Uiso 1 1 calc R
C12 C 1.1794(4) 0.2663(3) 0.0171(3) 0.0304(10) Uani 1 1 d .
H12A H 1.2569 0.2529 0.0165 0.046 Uiso 1 1 calc R
H12B H 1.1844 0.3338 0.0116 0.046 Uiso 1 1 calc R
H12C H 1.1091 0.2124 -0.0353 0.046 Uiso 1 1 calc R
C13 C 0.9409(4) 0.3427(3) 0.1943(3) 0.0353(11) Uani 1 1 d .
H13A H 0.8575 0.3252 0.1987 0.053 Uiso 1 1 calc R
H13B H 0.9601 0.4071 0.1816 0.053 Uiso 1 1 calc R
H13C H 1.0025 0.3516 0.2532 0.053 Uiso 1 1 calc R
C14 C 0.8499(4) 0.2421(3) 0.0283(3) 0.0369(11) Uani 1 1 d .
H14A H 0.8573 0.1898 -0.0225 0.055 Uiso 1 1 calc R
H14B H 0.8633 0.3072 0.0168 0.055 Uiso 1 1 calc R
H14C H 0.7665 0.2187 0.0317 0.055 Uiso 1 1 calc R
N3 N 0.9599(3) 0.8354(2) 0.4709(2) 0.0257(8) Uani 1 1 d .
N4 N 0.7360(3) 0.8352(2) 0.4780(2) 0.0240(7) Uani 1 1 d .
H4N H 0.831(3) 0.860(2) 0.485(2) 0.016(9) Uiso 1 1 d .
C15 C 0.9019(3) 0.7253(3) 0.4155(3) 0.0230(9) Uani 1 1 d .
C16 C 0.9724(4) 0.6686(3) 0.3862(3) 0.0266(9) Uani 1 1 d .
H16 H 1.0596 0.7016 0.4037 0.032 Uiso 1 1 calc R
C17 C 0.9192(4) 0.5631(3) 0.3312(3) 0.0269(9) Uani 1 1 d .
H17 H 0.9701 0.5257 0.3119 0.032 Uiso 1 1 calc R
C18 C 0.7943(4) 0.5145(3) 0.3055(3) 0.0244(9) Uani 1 1 d .
H18 H 0.7584 0.4433 0.2676 0.029 Uiso 1 1 calc R
C19 C 0.7172(3) 0.5690(3) 0.3346(3) 0.0225(9) Uani 1 1 d .
C20 C 0.7702(3) 0.6763(3) 0.3908(3) 0.0228(9) Uani 1 1 d .
C21 C 0.6862(3) 0.7246(3) 0.4175(3) 0.0219(9) Uani 1 1 d .
C22 C 0.5621(4) 0.6728(3) 0.3917(3) 0.0274(9) Uani 1 1 d .
H22 H 0.5097 0.7082 0.4115 0.033 Uiso 1 1 calc R
C23 C 0.5114(4) 0.5675(3) 0.3359(3) 0.0264(9) Uani 1 1 d .
H23 H 0.4247 0.5318 0.3177 0.032 Uiso 1 1 calc R
C24 C 0.5873(4) 0.5165(3) 0.3080(3) 0.0260(9) Uani 1 1 d .
H24 H 0.5528 0.4453 0.2704 0.031 Uiso 1 1 calc R
C25 C 1.0165(4) 0.8915(3) 0.4176(3) 0.0318(10) Uani 1 1 d .
H25A H 1.0853 0.8686 0.4071 0.048 Uiso 1 1 calc R
H25B H 1.0483 0.9659 0.4530 0.048 Uiso 1 1 calc R
H25C H 0.9533 0.8769 0.3575 0.048 Uiso 1 1 calc R
C26 C 1.0529(4) 0.8539(3) 0.5619(3) 0.0330(10) Uani 1 1 d .
H26A H 1.0145 0.8122 0.5935 0.050 Uiso 1 1 calc R
H26B H 1.0818 0.9273 0.6006 0.050 Uiso 1 1 calc R
H26C H 1.1239 0.8346 0.5518 0.050 Uiso 1 1 calc R
C27 C 0.7316(4) 0.8499(3) 0.5747(3) 0.0327(10) Uani 1 1 d .
H27A H 0.6446 0.8283 0.5713 0.049 Uiso 1 1 calc R
H27B H 0.7731 0.9229 0.6143 0.049 Uiso 1 1 calc R
H27C H 0.7743 0.8081 0.6012 0.049 Uiso 1 1 calc R
C28 C 0.6748(4) 0.8997(3) 0.4347(3) 0.0293(10) Uani 1 1 d .
H28A H 0.6869 0.8934 0.3750 0.044 Uiso 1 1 calc R
H28B H 0.7121 0.9721 0.4765 0.044 Uiso 1 1 calc R
H28C H 0.5854 0.8756 0.4244 0.044 Uiso 1 1 calc R
O1 O 0.5905(3) 0.2568(2) 0.19013(19) 0.0346(7) Uani 1 1 d .
O2 O 0.4694(2) -0.0927(2) 0.05547(18) 0.0296(7) Uani 1 1 d .
O3 O 0.5574(3) 0.0552(2) 0.36684(18) 0.0340(7) Uani 1 1 d .
N5 N 0.5277(3) 0.0825(3) 0.1231(2) 0.0259(8) Uani 1 1 d D
H5N H 0.528(4) 0.094(3) 0.076(2) 0.031 Uiso 1 1 d D
N6 N 0.5104(3) -0.0192(3) 0.2116(2) 0.0254(8) Uani 1 1 d D
H6N H 0.493(3) -0.079(2) 0.220(3) 0.030 Uiso 1 1 d D
N7 N 0.5807(3) 0.1640(2) 0.2860(2) 0.0256(8) Uani 1 1 d .
C29 C 0.5680(3) 0.1733(3) 0.2021(3) 0.0263(9) Uani 1 1 d .
C30 C 0.5012(3) -0.0149(3) 0.1258(3) 0.0240(9) Uani 1 1 d .
C31 C 0.5504(3) 0.0695(3) 0.2918(3) 0.0246(9) Uani 1 1 d .
O4 O 0.8364(2) 0.6582(2) 0.61527(18) 0.0276(6) Uani 1 1 d .
O5 O 0.4964(2) 0.3745(2) 0.43139(18) 0.0273(6) Uani 1 1 d .
O6 O 0.8821(2) 0.3745(2) 0.43096(18) 0.0277(6) Uani 1 1 d .
N8 N 0.6654(3) 0.5168(2) 0.5243(2) 0.0236(7) Uani 1 1 d D
H8N H 0.619(3) 0.555(3) 0.540(2) 0.028 Uiso 1 1 d D
N9 N 0.6884(3) 0.3708(2) 0.4325(2) 0.0234(8) Uani 1 1 d D
H9N H 0.658(3) 0.308(2) 0.393(2) 0.028 Uiso 1 1 d D
N10 N 0.8615(3) 0.5170(2) 0.5235(2) 0.0243(8) Uani 1 1 d D
H10N H 0.940(3) 0.551(3) 0.539(3) 0.029 Uiso 1 1 d D
C32 C 0.7914(3) 0.5708(3) 0.5585(3) 0.0222(9) Uani 1 1 d .
C33 C 0.6088(3) 0.4180(3) 0.4610(3) 0.0212(9) Uani 1 1 d .
C34 C 0.8150(3) 0.4178(3) 0.4607(3) 0.0222(9) Uani 1 1 d .
O7 O 0.0848(2) 0.4608(2) 0.07723(19) 0.0294(7) Uani 1 1 d .
O8 O 0.4061(2) 0.76521(19) 0.19382(18) 0.0282(6) Uani 1 1 d .
O9 O 0.0200(2) 0.76194(19) 0.19797(18) 0.0278(6) Uani 1 1 d .
N11 N 0.0527(3) 0.6120(2) 0.1397(2) 0.0241(8) Uani 1 1 d D
H11N H -0.026(3) 0.579(3) 0.118(3) 0.029 Uiso 1 1 d D
N12 N 0.2455(3) 0.6139(2) 0.1337(2) 0.0260(8) Uani 1 1 d D
H12N H 0.292(3) 0.579(3) 0.118(3) 0.031 Uiso 1 1 d D
N13 N 0.2161(3) 0.7722(2) 0.1991(2) 0.0232(7) Uani 1 1 d .
C35 C 0.0958(3) 0.7181(3) 0.1803(2) 0.0210(9) Uani 1 1 d .
C36 C 0.1241(3) 0.5549(3) 0.1131(3) 0.0228(9) Uani 1 1 d .
C37 C 0.2921(3) 0.7206(3) 0.1766(3) 0.0223(9) Uani 1 1 d .
O10 O 0.7943(2) 0.5089(2) 0.09163(18) 0.0267(6) Uani 1 1 d .
O11 O 0.4113(2) 0.50770(19) 0.09984(17) 0.0249(6) Uani 1 1 d .
O12 O 0.7377(2) 0.8109(2) 0.22883(19) 0.0297(7) Uani 1 1 d .
N14 N 0.6035(3) 0.5069(2) 0.0982(2) 0.0215(7) Uani 1 1 d D
H14N H 0.574(3) 0.439(2) 0.072(2) 0.026 Uiso 1 1 d D
N15 N 0.5731(3) 0.6604(2) 0.1639(2) 0.0228(8) Uani 1 1 d D
H15N H 0.525(3) 0.695(3) 0.175(3) 0.027 Uiso 1 1 d D
N16 N 0.7688(3) 0.6620(3) 0.1608(2) 0.0248(8) Uani 1 1 d D
H16N H 0.849(3) 0.692(3) 0.174(3) 0.030 Uiso 1 1 d D
C38 C 0.7269(3) 0.5565(3) 0.1149(3) 0.0230(9) Uani 1 1 d .
C39 C 0.5219(4) 0.5555(3) 0.1198(3) 0.0209(9) Uani 1 1 d .
C40 C 0.6960(4) 0.7182(3) 0.1878(3) 0.0238(9) Uani 1 1 d .
O13 O 0.3282(3) 0.9344(2) 0.3694(2) 0.0364(7) Uani 1 1 d D
H1O H 0.293(3) 0.894(3) 0.3120(19) 0.044 Uiso 1 1 d D
H2O H 0.397(3) 0.970(3) 0.375(3) 0.044 Uiso 1 1 d D
O14 O 0.5067(3) 0.2926(2) 0.0275(2) 0.0370(7) Uani 1 1 d D
H3O H 0.538(4) 0.282(3) 0.079(2) 0.044 Uiso 1 1 d D
H4O H 0.511(4) 0.245(3) -0.013(2) 0.044 Uiso 1 1 d D
O15 O 0.7727(3) 0.4061(3) 0.6551(2) 0.0484(9) Uani 1 1 d D
H5O H 0.735(4) 0.339(2) 0.618(3) 0.058 Uiso 1 1 d D
H6O H 0.786(4) 0.401(3) 0.708(2) 0.058 Uiso 1 1 d D
O16 O 0.6488(4) 0.2048(3) 0.5438(2) 0.0579(10) Uani 1 1 d D
H7O H 0.663(5) 0.162(3) 0.570(3) 0.069 Uiso 1 1 d D
H8O H 0.622(5) 0.169(3) 0.4869(18) 0.069 Uiso 1 1 d D

loop_
_atom_site_aniso_label
_atom_site_aniso_U_11
_atom_site_aniso_U_22
_atom_site_aniso_U_33
_atom_site_aniso_U_23
_atom_site_aniso_U_13
_atom_site_aniso_U_12
N1 0.0224(18) 0.0269(19) 0.0273(19) 0.0079(15) 0.0156(16) 0.0088(15)
N2 0.0235(18) 0.0258(18) 0.0247(18) 0.0063(15) 0.0138(15) 0.0119(15)
C1 0.020(2) 0.030(2) 0.033(2) 0.011(2) 0.0119(19) 0.0082(19)
C2 0.029(3) 0.036(3) 0.076(4) 0.026(3) 0.031(3) 0.017(2)
C3 0.030(3) 0.038(3) 0.090(4) 0.024(3) 0.025(3) 0.021(2)
C4 0.031(3) 0.029(2) 0.051(3) 0.017(2) 0.012(2) 0.014(2)
C5 0.023(2) 0.026(2) 0.025(2) 0.0061(18) 0.0105(18) 0.0075(18)
C6 0.019(2) 0.024(2) 0.022(2) 0.0042(17) 0.0093(17) 0.0072(17)
C7 0.022(2) 0.027(2) 0.030(2) 0.0090(19) 0.0142(19) 0.0113(18)
C8 0.035(3) 0.045(3) 0.064(3) 0.026(3) 0.036(2) 0.023(2)
C9 0.039(3) 0.039(3) 0.055(3) 0.020(2) 0.033(2) 0.014(2)
C10 0.035(3) 0.029(2) 0.035(3) 0.012(2) 0.017(2) 0.009(2)
C11 0.031(2) 0.029(2) 0.030(2) 0.007(2) 0.010(2) 0.005(2)
C12 0.028(2) 0.039(3) 0.028(2) 0.011(2) 0.0147(19) 0.015(2)
C13 0.043(3) 0.037(3) 0.040(3) 0.013(2) 0.029(2) 0.023(2)
C14 0.028(2) 0.044(3) 0.035(3) 0.012(2) 0.008(2) 0.011(2)
N3 0.0245(19) 0.0255(19) 0.0278(19) 0.0068(15) 0.0145(16) 0.0069(15)
N4 0.0235(19) 0.0247(19) 0.0256(19) 0.0060(15) 0.0136(16) 0.0091(16)
C15 0.024(2) 0.024(2) 0.025(2) 0.0088(18) 0.0120(18) 0.0099(18)
C16 0.023(2) 0.031(2) 0.027(2) 0.0091(19) 0.0110(19) 0.0107(19)
C17 0.031(2) 0.031(2) 0.022(2) 0.0061(19) 0.0156(19) 0.016(2)
C18 0.033(2) 0.023(2) 0.019(2) 0.0065(18) 0.0106(19) 0.0118(19)
C19 0.025(2) 0.021(2) 0.020(2) 0.0061(17) 0.0081(18) 0.0054(18)
C20 0.026(2) 0.026(2) 0.021(2) 0.0093(18) 0.0118(18) 0.0094(18)
C21 0.025(2) 0.019(2) 0.020(2) 0.0038(17) 0.0092(18) 0.0074(18)
C22 0.026(2) 0.029(2) 0.024(2) 0.0035(19) 0.0128(19) 0.0083(19)
C23 0.024(2) 0.033(2) 0.022(2) 0.0092(19) 0.0114(18) 0.0062(19)
C24 0.029(2) 0.025(2) 0.021(2) 0.0072(18) 0.0085(19) 0.0060(19)
C25 0.033(2) 0.027(2) 0.038(3) 0.007(2) 0.021(2) 0.010(2)
C26 0.031(2) 0.034(3) 0.025(2) 0.003(2) 0.005(2) 0.011(2)
C27 0.041(3) 0.034(3) 0.025(2) 0.007(2) 0.017(2) 0.014(2)
C28 0.030(2) 0.033(2) 0.032(2) 0.013(2) 0.016(2) 0.016(2)
O1 0.0492(19) 0.0230(16) 0.0340(17) 0.0097(14) 0.0205(15) 0.0099(14)
O2 0.0358(17) 0.0270(16) 0.0242(15) 0.0019(13) 0.0155(13) 0.0102(13)
O3 0.0425(18) 0.0369(17) 0.0229(16) 0.0096(14) 0.0142(14) 0.0116(15)
N5 0.0291(19) 0.028(2) 0.0209(19) 0.0074(16) 0.0114(16) 0.0085(16)
N6 0.0263(19) 0.027(2) 0.0238(19) 0.0084(16) 0.0103(15) 0.0087(16)
N7 0.0269(19) 0.0261(19) 0.0255(19) 0.0086(15) 0.0126(15) 0.0088(15)
C29 0.018(2) 0.029(2) 0.027(2) 0.002(2) 0.0093(18) 0.0074(19)
C30 0.018(2) 0.030(2) 0.028(2) 0.009(2) 0.0138(18) 0.0095(18)
C31 0.020(2) 0.030(2) 0.024(2) 0.0052(19) 0.0132(18) 0.0108(18)
O4 0.0270(16) 0.0288(17) 0.0258(15) 0.0039(14) 0.0119(13) 0.0108(13)
O5 0.0222(16) 0.0297(16) 0.0311(16) 0.0077(13) 0.0135(13) 0.0097(13)
O6 0.0234(15) 0.0315(16) 0.0333(16) 0.0084(13) 0.0169(13) 0.0141(13)
N8 0.0228(19) 0.0248(19) 0.0286(19) 0.0077(16) 0.0147(16) 0.0129(15)
N9 0.0225(19) 0.0225(18) 0.026(2) 0.0056(15) 0.0124(16) 0.0089(16)
N10 0.0168(17) 0.027(2) 0.0271(19) 0.0042(16) 0.0105(16) 0.0077(15)
C32 0.020(2) 0.029(2) 0.019(2) 0.0078(19) 0.0104(18) 0.0076(18)
C33 0.018(2) 0.029(2) 0.024(2) 0.0112(19) 0.0121(18) 0.0127(19)
C34 0.023(2) 0.025(2) 0.021(2) 0.0084(18) 0.0092(18) 0.0102(19)
O7 0.0265(16) 0.0267(17) 0.0382(17) 0.0085(14) 0.0180(14) 0.0106(13)
O8 0.0219(15) 0.0280(16) 0.0381(17) 0.0094(13) 0.0171(13) 0.0100(13)
O9 0.0267(15) 0.0306(16) 0.0326(16) 0.0086(13) 0.0179(13) 0.0153(13)
N11 0.0181(17) 0.0224(19) 0.030(2) 0.0027(16) 0.0119(16) 0.0065(15)
N12 0.0182(19) 0.026(2) 0.035(2) 0.0065(16) 0.0148(16) 0.0089(15)
N13 0.0221(18) 0.0276(19) 0.0275(19) 0.0097(15) 0.0158(16) 0.0136(15)
C35 0.023(2) 0.026(2) 0.019(2) 0.0086(18) 0.0134(18) 0.0102(19)
C36 0.022(2) 0.027(2) 0.025(2) 0.0087(19) 0.0132(18) 0.0119(19)
C37 0.023(2) 0.023(2) 0.023(2) 0.0085(18) 0.0105(18) 0.0094(18)
O10 0.0239(15) 0.0315(16) 0.0292(16) 0.0071(13) 0.0159(13) 0.0138(13)
O11 0.0203(15) 0.0306(16) 0.0276(15) 0.0092(13) 0.0147(13) 0.0097(13)
O12 0.0307(16) 0.0275(17) 0.0363(17) 0.0096(14) 0.0200(14) 0.0121(14)
N14 0.0202(18) 0.0220(17) 0.0232(18) 0.0065(15) 0.0115(15) 0.0063(15)
N15 0.0190(18) 0.029(2) 0.0277(19) 0.0108(16) 0.0148(15) 0.0137(16)
N16 0.0163(17) 0.029(2) 0.0303(19) 0.0091(16) 0.0116(16) 0.0069(16)
C38 0.020(2) 0.028(2) 0.021(2) 0.0080(18) 0.0082(18) 0.0060(19)
C39 0.023(2) 0.024(2) 0.020(2) 0.0082(18) 0.0110(18) 0.0109(19)
C40 0.026(2) 0.031(3) 0.022(2) 0.012(2) 0.0155(19) 0.013(2)
O13 0.044(2) 0.0333(19) 0.0297(17) 0.0039(14) 0.0193(16) 0.0103(16)
O14 0.047(2) 0.0332(18) 0.0341(18) 0.0083(15) 0.0158(17) 0.0207(16)
O15 0.051(2) 0.057(2) 0.040(2) 0.0186(18) 0.0185(19) 0.0170(19)
O16 0.099(3) 0.045(2) 0.0306(19) 0.0137(17) 0.022(2) 0.026(2)

loop_
_atom_type_symbol
_atom_type_description
_atom_type_scat_dispersion_real
_atom_type_scat_dispersion_imag
_atom_type_scat_source
C C 0.0033 0.0016 'International Tables Vol C Tables 4.2.6.8 and 6.1.1.4'
H H 0.0000 0.0000 'International Tables Vol C Tables 4.2.6.8 and 6.1.1.4'
N N 0.0061 0.0033 'International Tables Vol C Tables 4.2.6.8 and 6.1.1.4'
O O 0.0106 0.0060 'International Tables Vol C Tables 4.2.6.8 and 6.1.1.4'

loop_
_geom_angle_atom_site_label_1
_geom_angle_atom_site_label_2
_geom_angle_atom_site_label_3
_geom_angle
H1N N1 C1 100(2)
H1N N1 C11 106(2)
H1N N1 C12 113(2)
C1 N1 C11 110.1(3)
C1 N1 C12 114.3(3)
C11 N1 C12 111.6(3)
H1N N2 C7 98.2(16)
H1N N2 C13 111.5(16)
H1N N2 C14 110.7(16)
C7 N2 C13 112.2(3)
C7 N2 C14 113.7(3)
C13 N2 C14 110.1(3)
N1 C1 C2 120.4(3)
N1 C1 C6 118.2(3)
C2 C1 C6 121.3(4)
C1 C2 H2 119.8
C1 C2 C3 120.4(4)
H2 C2 C3 119.8
C2 C3 H3 119.7
C2 C3 C4 120.5(4)
H3 C3 C4 119.7
C3 C4 H4 119.7
C3 C4 C5 120.6(4)
H4 C4 C5 119.7
C4 C5 C6 119.6(3)
C4 C5 C10 120.2(4)
C6 C5 C10 120.2(3)
C1 C6 C5 117.5(3)
C1 C6 C7 125.0(3)
C5 C6 C7 117.6(3)
N2 C7 C6 118.5(3)
N2 C7 C8 120.9(3)
C6 C7 C8 120.6(4)
C7 C8 H8 119.5
C7 C8 C9 121.1(4)
H8 C8 C9 119.5
C8 C9 H9 119.6
C8 C9 C10 120.9(4)
H9 C9 C10 119.6
C5 C10 C9 119.7(4)
C5 C10 H10 120.2
C9 C10 H10 120.2
N1 C11 H11A 109.5
N1 C11 H11B 109.5
N1 C11 H11C 109.5
H11A C11 H11B 109.5
H11A C11 H11C 109.5
H11B C11 H11C 109.5
N1 C12 H12A 109.5
N1 C12 H12B 109.5
N1 C12 H12C 109.5
H12A C12 H12B 109.5
H12A C12 H12C 109.5
H12B C12 H12C 109.5
N2 C13 H13A 109.5
N2 C13 H13B 109.5
N2 C13 H13C 109.5
H13A C13 H13B 109.5
H13A C13 H13C 109.5
H13B C13 H13C 109.5
N2 C14 H14A 109.5
N2 C14 H14B 109.5
N2 C14 H14C 109.5
H14A C14 H14B 109.5
H14A C14 H14C 109.5
H14B C14 H14C 109.5
C15 N3 C25 110.2(3)
C15 N3 C26 111.6(3)
C25 N3 C26 111.3(3)
H4N N4 C21 105.4(18)
H4N N4 C27 107.0(18)
H4N N4 C28 107.5(17)
C21 N4 C27 112.0(3)
C21 N4 C28 112.5(3)
C27 N4 C28 111.9(3)
N3 C15 C16 120.4(3)
N3 C15 C20 119.8(3)
C16 C15 C20 119.8(4)
C15 C16 H16 119.1
C15 C16 C17 121.9(4)
H16 C16 C17 119.1
C16 C17 H17 120.1
C16 C17 C18 119.8(4)
H17 C17 C18 120.1
C17 C18 H18 119.6
C17 C18 C19 120.8(4)
H18 C18 C19 119.6
C18 C19 C20 120.0(3)
C18 C19 C24 119.9(3)
C20 C19 C24 120.2(3)
C15 C20 C19 117.8(3)
C15 C20 C21 126.1(3)
C19 C20 C21 116.2(3)
N4 C21 C20 118.8(3)
N4 C21 C22 118.4(3)
C20 C21 C22 122.8(3)
C21 C22 H22 119.9
C21 C22 C23 120.3(4)
H22 C22 C23 119.9
C22 C23 H23 120.1
C22 C23 C24 119.8(4)
H23 C23 C24 120.1
C19 C24 C23 120.8(4)
C19 C24 H24 119.6
C23 C24 H24 119.6
N3 C25 H25A 109.5
N3 C25 H25B 109.5
N3 C25 H25C 109.5
H25A C25 H25B 109.5
H25A C25 H25C 109.5
H25B C25 H25C 109.5
N3 C26 H26A 109.5
N3 C26 H26B 109.5
N3 C26 H26C 109.5
H26A C26 H26B 109.5
H26A C26 H26C 109.5
H26B C26 H26C 109.5
N4 C27 H27A 109.5
N4 C27 H27B 109.5
N4 C27 H27C 109.5
H27A C27 H27B 109.5
H27A C27 H27C 109.5
H27B C27 H27C 109.5
N4 C28 H28A 109.5
N4 C28 H28B 109.5
N4 C28 H28C 109.5
H28A C28 H28B 109.5
H28A C28 H28C 109.5
H28B C28 H28C 109.5
H5N N5 C29 113(3)
H5N N5 C30 122(3)
C29 N5 C30 124.3(3)
H6N N6 C30 121(3)
H6N N6 C31 116(3)
C30 N6 C31 122.9(3)
C29 N7 C31 119.6(3)
O1 C29 N5 117.7(4)
O1 C29 N7 123.9(4)
N5 C29 N7 118.4(4)
O2 C30 N5 122.6(4)
O2 C30 N6 123.1(4)
N5 C30 N6 114.3(3)
O3 C31 N6 116.7(4)
O3 C31 N7 123.0(4)
N6 C31 N7 120.3(3)
H8N N8 C32 114(2)
H8N N8 C33 120(2)
C32 N8 C33 125.5(3)
H9N N9 C33 119(3)
H9N N9 C34 116(3)
C33 N9 C34 124.4(3)
H10N N10 C32 117(3)
H10N N10 C34 118(3)
C32 N10 C34 125.1(3)
O4 C32 N8 122.5(3)
O4 C32 N10 123.1(4)
N8 C32 N10 114.4(3)
O5 C33 N8 122.9(3)
O5 C33 N9 122.0(4)
N8 C33 N9 115.1(3)
O6 C34 N9 122.4(3)
O6 C34 N10 122.1(3)
N9 C34 N10 115.6(3)
H11N N11 C35 120(3)
H11N N11 C36 114(3)
C35 N11 C36 124.0(3)
H12N N12 C36 114(3)
H12N N12 C37 122(3)
C36 N12 C37 123.9(3)
C35 N13 C37 118.8(3)
O9 C35 N11 118.0(3)
O9 C35 N13 121.8(3)
N11 C35 N13 120.2(3)
O7 C36 N11 123.4(3)
O7 C36 N12 123.3(3)
N11 C36 N12 113.3(3)
O8 C37 N12 117.5(3)
O8 C37 N13 122.7(3)
N12 C37 N13 119.8(3)
H14N N14 C38 119(2)
H14N N14 C39 117(2)
C38 N14 C39 124.7(3)
H15N N15 C39 119(3)
H15N N15 C40 116(3)
C39 N15 C40 125.7(3)
H16N N16 C38 114(2)
H16N N16 C40 121(2)
C38 N16 C40 124.9(3)
O10 C38 N14 121.7(4)
O10 C38 N16 123.2(3)
N14 C38 N16 115.2(3)
O11 C39 N14 122.0(3)
O11 C39 N15 123.0(3)
N14 C39 N15 115.1(3)
O12 C40 N15 123.3(3)
O12 C40 N16 122.3(4)
N15 C40 N16 114.4(3)
H1O O13 H2O 108(4)
H3O O14 H4O 103(3)
H5O O15 H6O 101(4)
H7O O16 H8O 103(4)

loop_
_geom_bond_atom_site_label_1
_geom_bond_atom_site_label_2
_geom_bond_distance
N1 H1N 1.17(4)
N1 C1 1.473(5)
N1 C11 1.479(5)
N1 C12 1.483(5)
N2 H1N 1.46(4)
N2 C7 1.461(5)
N2 C13 1.485(5)
N2 C14 1.482(5)
C1 C2 1.360(5)
C1 C6 1.425(5)
C2 H2 0.9500
C2 C3 1.403(6)
C3 H3 0.9500
C3 C4 1.360(6)
C4 H4 0.9500
C4 C5 1.415(5)
C5 C6 1.427(5)
C5 C10 1.416(5)
C6 C7 1.427(5)
C7 C8 1.363(5)
C8 H8 0.9500
C8 C9 1.398(6)
C9 H9 0.9500
C9 C10 1.363(5)
C10 H10 0.9500
C11 H11A 0.9800
C11 H11B 0.9800
C11 H11C 0.9800
C12 H12A 0.9800
C12 H12B 0.9800
C12 H12C 0.9800
C13 H13A 0.9800
C13 H13B 0.9800
C13 H13C 0.9800
C14 H14A 0.9800
C14 H14B 0.9800
C14 H14C 0.9800
N3 C15 1.459(5)
N3 C25 1.486(5)
N3 C26 1.481(5)
N4 H4N 1.05(3)
N4 C21 1.483(5)
N4 C27 1.511(5)
N4 C28 1.500(5)
C15 C16 1.374(5)
C15 C20 1.437(5)
C16 H16 0.9500
C16 C17 1.404(5)
C17 H17 0.9500
C17 C18 1.363(5)
C18 H18 0.9500
C18 C19 1.419(5)
C19 C20 1.429(5)
C19 C24 1.422(5)
C20 C21 1.424(5)
C21 C22 1.362(5)
C22 H22 0.9500
C22 C23 1.404(5)
C23 H23 0.9500
C23 C24 1.370(5)
C24 H24 0.9500
C25 H25A 0.9800
C25 H25B 0.9800
C25 H25C 0.9800
C26 H26A 0.9800
C26 H26B 0.9800
C26 H26C 0.9800
C27 H27A 0.9800
C27 H27B 0.9800
C27 H27C 0.9800
C28 H28A 0.9800
C28 H28B 0.9800
C28 H28C 0.9800
O1 C29 1.236(4)
O2 C30 1.239(4)
O3 C31 1.250(4)
N5 H5N 0.82(3)
N5 C29 1.412(5)
N5 C30 1.364(5)
N6 H6N 0.88(3)
N6 C30 1.360(5)
N6 C31 1.405(5)
N7 C29 1.349(5)
N7 C31 1.345(5)
O4 C32 1.214(4)
O5 C33 1.218(4)
O6 C34 1.227(4)
N8 H8N 0.90(3)
N8 C32 1.378(5)
N8 C33 1.370(5)
N9 H9N 0.87(3)
N9 C33 1.379(4)
N9 C34 1.373(5)
N10 H10N 0.87(3)
N10 C32 1.378(4)
N10 C34 1.371(5)
O7 C36 1.221(4)
O8 C37 1.260(4)
O9 C35 1.256(4)
N11 H11N 0.86(3)
N11 C35 1.378(5)
N11 C36 1.372(4)
N12 H12N 0.86(3)
N12 C36 1.375(5)
N12 C37 1.387(5)
N13 C35 1.349(5)
N13 C37 1.349(4)
O10 C38 1.228(4)
O11 C39 1.227(4)
O12 C40 1.212(4)
N14 H14N 0.89(3)
N14 C38 1.374(5)
N14 C39 1.375(4)
N15 H15N 0.86(3)
N15 C39 1.369(5)
N15 C40 1.375(5)
N16 H16N 0.88(3)
N16 C38 1.380(5)
N16 C40 1.380(4)
O13 H1O 0.86(2)
O13 H2O 0.81(2)
O14 H3O 0.87(2)
O14 H4O 0.82(2)
O15 H5O 0.91(3)
O15 H6O 0.84(3)
O16 H7O 0.85(3)
O16 H8O 0.84(3)

loop_
_geom_hbond_atom_site_label_D
_geom_hbond_atom_site_label_H
_geom_hbond_atom_site_label_A
_geom_hbond_distance_DH
_geom_hbond_distance_HA
_geom_hbond_distance_DA
_geom_hbond_angle_DHA
_geom_hbond_site_symmetry_A
N1 H1N N2 1.17(4) 1.46(4) 2.580(4) 159(4) .
N4 H4N N3 1.05(3) 1.70(3) 2.672(4) 151(3) .
N5 H5N O2 0.82(3) 2.09(3) 2.892(4) 168(4) 2_655
N6 H6N O8 0.88(3) 2.09(3) 2.930(4) 160(4) 1_545
N8 H8N O5 0.90(3) 1.95(3) 2.843(4) 174(3) 2_666
N9 H9N N7 0.87(3) 2.08(3) 2.948(4) 174(3) .
N10 H10N O6 0.87(3) 1.97(3) 2.838(4) 177(4) 2_766
N11 H11N O10 0.86(3) 1.99(3) 2.836(4) 169(4) 1_455
N12 H12N O11 0.86(3) 1.97(3) 2.821(4) 173(4) .
N14 H14N O14 0.89(3) 1.89(3) 2.777(4) 175(3) .
N15 H15N O8 0.86(3) 1.94(3) 2.806(4) 176(4) .
N16 H16N O9 0.88(3) 1.90(3) 2.784(4) 177(4) 1_655
O13 H1O N13 0.86(2) 1.94(3) 2.776(4) 163(4) .
O13 H2O O3 0.81(2) 2.04(3) 2.849(4) 171(4) 1_565
O14 H3O O1 0.87(2) 1.88(3) 2.750(4) 175(4) .
O14 H4O O2 0.82(2) 2.18(3) 2.917(4) 150(4) 2_655
O15 H5O O16 0.91(3) 1.81(3) 2.719(5) 176(5) .
O15 H6O N12 0.84(3) 2.70(3) 3.504(5) 162(4) 2_666
O16 H7O O13 0.85(3) 1.89(3) 2.736(5) 171(5) 2_666
O16 H8O O3 0.84(3) 1.96(3) 2.775(4) 164(5) .
C4 H4 O9 0.95 2.49 3.404(5) 160.1 1_645
C10 H10 O12 0.95 2.57 3.261(5) 129.8 1_545
C12 H12B O7 0.98 2.53 3.239(5) 129.1 1_655
C13 H13C O4 0.98 2.50 3.461(5) 168.5 2_766
C25 H25C O12 0.98 2.58 3.510(5) 159.5 .
C27 H27B O13 0.98 2.59 3.267(5) 126.3 2_676
C27 H27C O4 0.98 2.47 3.409(5) 160.4 .
C28 H28A O12 0.98 2.60 3.514(5) 156.1 .

loop_
_geom_torsion_atom_site_label_1
_geom_torsion_atom_site_label_2
_geom_torsion_atom_site_label_3
_geom_torsion_atom_site_label_4
_geom_torsion
C11 N1 C1 C2 -70.0(5)
C11 N1 C1 C6 107.8(4)
C12 N1 C1 C2 56.7(5)
C12 N1 C1 C6 -125.6(4)
N1 C1 C2 C3 174.5(4)
C6 C1 C2 C3 -3.2(7)
C1 C2 C3 C4 0.6(7)
C2 C3 C4 C5 1.3(7)
C3 C4 C5 C6 -0.7(6)
C3 C4 C5 C10 179.1(4)
N1 C1 C6 C5 -174.0(3)
N1 C1 C6 C7 4.6(6)
C2 C1 C6 C5 3.7(6)
C2 C1 C6 C7 -177.7(4)
C4 C5 C6 C1 -1.7(5)
C4 C5 C6 C7 179.6(4)
C10 C5 C6 C1 178.4(4)
C10 C5 C6 C7 -0.2(5)
C1 C6 C7 N2 1.5(6)
C1 C6 C7 C8 -178.6(4)
C5 C6 C7 N2 -180.0(3)
C5 C6 C7 C8 -0.1(6)
C13 N2 C7 C6 -122.6(4)
C13 N2 C7 C8 57.5(5)
C14 N2 C7 C6 111.7(4)
C14 N2 C7 C8 -68.3(5)
N2 C7 C8 C9 179.6(4)
C6 C7 C8 C9 -0.3(7)
C7 C8 C9 C10 1.0(7)
C8 C9 C10 C5 -1.3(7)
C4 C5 C10 C9 -178.9(4)
C6 C5 C10 C9 0.9(6)
C25 N3 C15 C16 60.9(4)
C25 N3 C15 C20 -118.6(4)
C26 N3 C15 C16 -63.3(4)
C26 N3 C15 C20 117.2(4)
N3 C15 C16 C17 -178.6(3)
C20 C15 C16 C17 0.8(6)
C15 C16 C17 C18 0.0(6)
C16 C17 C18 C19 -0.7(6)
C17 C18 C19 C20 0.6(5)
C17 C18 C19 C24 -179.2(4)
C18 C19 C20 C15 0.2(5)
C18 C19 C20 C21 -179.4(3)
C24 C19 C20 C15 -180.0(3)
C24 C19 C20 C21 0.4(5)
N3 C15 C20 C19 178.5(3)
N3 C15 C20 C21 -1.9(6)
C16 C15 C20 C19 -0.9(5)
C16 C15 C20 C21 178.7(4)
C15 C20 C21 N4 -1.3(5)
C15 C20 C21 C22 -179.7(4)
C19 C20 C21 N4 178.3(3)
C19 C20 C21 C22 0.0(5)
C27 N4 C21 C20 -110.5(4)
C27 N4 C21 C22 68.0(4)
C28 N4 C21 C20 122.5(4)
C28 N4 C21 C22 -59.0(4)
N4 C21 C22 C23 -178.8(3)
C20 C21 C22 C23 -0.4(6)
C21 C22 C23 C24 0.4(6)
C22 C23 C24 C19 -0.1(6)
C18 C19 C24 C23 179.5(3)
C20 C19 C24 C23 -0.3(5)
C31 N7 C29 O1 178.1(4)
C31 N7 C29 N5 -2.5(5)
C30 N5 C29 O1 179.0(3)
C30 N5 C29 N7 -0.4(5)
C31 N6 C30 O2 177.8(3)
C31 N6 C30 N5 -3.3(5)
C29 N5 C30 O2 -177.9(3)
C29 N5 C30 N6 3.2(5)
C29 N7 C31 O3 -178.5(3)
C29 N7 C31 N6 2.4(5)
C30 N6 C31 O3 -178.5(3)
C30 N6 C31 N7 0.6(5)
C33 N8 C32 O4 -179.4(4)
C33 N8 C32 N10 0.1(5)
C34 N10 C32 O4 178.7(4)
C34 N10 C32 N8 -0.8(5)
C32 N8 C33 O5 -178.3(3)
C32 N8 C33 N9 1.5(5)
C34 N9 C33 O5 177.2(3)
C34 N9 C33 N8 -2.6(5)
C32 N10 C34 O6 178.9(4)
C32 N10 C34 N9 -0.2(5)
C33 N9 C34 O6 -177.1(3)
C33 N9 C34 N10 2.0(5)
C37 N13 C35 O9 -178.7(3)
C37 N13 C35 N11 0.7(5)
C36 N11 C35 O9 177.0(3)
C36 N11 C35 N13 -2.4(5)
C35 N11 C36 O7 180.0(4)
C35 N11 C36 N12 2.1(5)
C37 N12 C36 O7 -178.2(4)
C37 N12 C36 N11 -0.3(5)
C35 N13 C37 O8 -178.3(3)
C35 N13 C37 N12 1.0(5)
C36 N12 C37 O8 178.2(3)
C36 N12 C37 N13 -1.2(5)
C39 N14 C38 O10 -178.0(3)
C39 N14 C38 N16 3.2(5)
C40 N16 C38 O10 179.8(4)
C40 N16 C38 N14 -1.4(5)
C40 N15 C39 O11 -179.8(3)
C40 N15 C39 N14 -0.5(5)
C38 N14 C39 O11 177.0(3)
C38 N14 C39 N15 -2.3(5)
C39 N15 C40 O12 -178.2(4)
C39 N15 C40 N16 2.0(5)
C38 N16 C40 O12 179.2(4)
C38 N16 C40 N15 -1.0(5)
